data_1509109
loop_
_publ_author_name
'Cooper, M.A.'
'Hawthorne, F.C.'
'Criddle, A.J.'
'Tischendorf, G.'
'Laflamme, J.H.G.'
'Stanley, C.J.'
'Foerster, H.J.'
'Roberts, A.C.'

_publ_section_title
;
 Schlemaite, (Cu, vac)6 (Pb, Bi) Se4, a new mineral species from
 Niederschlema-Alberoda, Erzgebirge, Germany: description and crystal
 structure
;
_journal_name_full 'Canadian Mineralogist'
_journal_page_first 1433
_journal_page_last 1444
_journal_volume 41
_journal_year 2003
_chemical_formula_sum 'Ag0.4 Bi0.39 Cu4.93 Pb0.61 Se4'
_chemical_name_systematic
;
Copper(I) silver lead bismuth selenide (4.93/0.4/0.61/0.39/4)
;
_space_group_IT_number 11
_symmetry_space_group_name_Hall '-P 2yb'
_symmetry_space_group_name_H-M 'P 1 21/m 1'
_cell_angle_alpha 90
_cell_angle_beta 100.066
_cell_angle_gamma 90
_cell_formula_units_Z 2
_cell_length_a 9.5341
_cell_length_b 4.1004
_cell_length_c 10.2545
_cell_volume 394.715
_citation_journal_id_ASTM CAMIA6
_cod_data_source_file silver0-1_75.cif
_cod_data_source_block Ag0.4Bi0.39Cu4.93Pb0.61Se4
_cod_original_cell_volume 394.7148
_cod_database_code 1509109

loop_
_symmetry_equiv_pos_as_xyz
x,y,z
-x,y+1/2,-z
-x,-y,-z
x,-y-1/2,z

loop_
_atom_site_label
_atom_site_type_symbol
_atom_site_fract_x
_atom_site_fract_y
_atom_site_fract_z
_atom_site_occupancy
Cu1 Cu+1 -0.0872 0.25 -0.0409 1
Ag1 Ag+1 0.3457 0.25 0.2912 0.4
Se2 Se-2 0.3008 0.75 -0.088 1
Se3 Se-2 0.0883 0.25 0.1837 1
Cu3 Cu+1 0.583 0.25 0.474 0.54
Bi1 Bi+3 0.1178 0.25 0.6702 0.39
Cu5 Cu+1 0.7127 0.075 0.7208 0.48
Cu7 Cu+1 0.561 0.25 0.891 0.07
Cu6 Cu+1 0.509 0.25 0.212 0.18
Cu8 Cu+1 0.537 0.25 0.446 0.26
Pb1 Pb+2 0.1178 0.25 0.6702 0.61
Se4 Se-2 0.5289 0.75 0.3268 1
Se1 Se-2 0.165 0.75 0.4887 1
Cu2 Cu+1 0.2588 0.25 0.0273 1
Cu4 Cu+1 0.5 0.327 -0.0849 0.46
